data_2013489
loop_
_publ_author_name
'Eleonora Freire'
'Sergio Baggio'
'Mu\~noz, Juan Carlos'
'Ricardo Baggio'

_publ_section_title
;[2,6-Bis(1<i>H</i>-benzimidazol-2-yl-\k<i>N</i>^3^)pyridine-\k<i>N</i>](dimethylformamide-\k<i>O</i>)(thiosulfato-\k^2^<i>O</i>,<i>S</i>)nickel(II)
 monohydrate
;
_journal_issue 8
_journal_name_full 'Acta Crystallographica Section C'
_journal_page_first m299
_journal_page_last m301
_journal_paper_doi 10.1107/S0108270103008667
_journal_volume 59
_journal_year 2003
_chemical_formula_iupac '[Ni (S2 O3) (C21 H13 N5) (C H7 N O)], H2 O'
_chemical_formula_moiety 'C22 H20 N6 Ni O4 S2, H2 O'
_chemical_formula_sum 'C22 H22 N6 Ni O5 S2'
_chemical_formula_weight 573.29
_chemical_name_systematic
;
 ?
;
_space_group_IT_number 2
_symmetry_cell_setting triclinic
_symmetry_space_group_name_Hall '-P 1'
_symmetry_space_group_name_H-M 'P -1'
_atom_sites_solution_hydrogens mixed
_atom_sites_solution_primary direct
_atom_sites_solution_secondary difmap
_audit_creation_method SHELXL-97
_cell_angle_alpha 72.124(2)
_cell_angle_beta 83.169(2)
_cell_angle_gamma 67.423(2)
_cell_formula_units_Z 2
_cell_length_a 9.3815(8)
_cell_length_b 9.4096(8)
_cell_length_c 15.1968(13)
_cell_measurement_reflns_used 78
_cell_measurement_temperature 293(2)
_cell_measurement_theta_max 23.34
_cell_measurement_theta_min 4.12
_cell_volume 1178.91(18)
_computing_cell_refinement 'SMART-NT (Bruker, 2001)'
_computing_data_collection 'SMART-NT (Bruker, 2001)'
_computing_data_reduction 'SAINT-NT (Bruker, 2000)'
_computing_molecular_graphics 'XP in SHELXTL/PC (Sheldrick, 1994)'
_computing_publication_material 'SHELXL97 (Sheldrick, 1997)'
_computing_structure_refinement 'SHELXL97 (Sheldrick, 1997)'
_computing_structure_solution 'SHELXS97 (Sheldrick, 1997)'
_diffrn_ambient_temperature 293(2)
_diffrn_measured_fraction_theta_full 0.972
_diffrn_measured_fraction_theta_max 0.972
_diffrn_measurement_device_type 'CCD area detector'
_diffrn_measurement_method '\f and \w scans'
_diffrn_radiation_monochromator graphite
_diffrn_radiation_source 'fine-focus sealed tube'
_diffrn_radiation_type MoK\a
_diffrn_radiation_wavelength 0.71073
_diffrn_reflns_av_R_equivalents 0.038
_diffrn_reflns_av_sigmaI/netI 0.074
_diffrn_reflns_limit_h_max 11
_diffrn_reflns_limit_h_min -5
_diffrn_reflns_limit_k_max 11
_diffrn_reflns_limit_k_min -11
_diffrn_reflns_limit_l_max 18
_diffrn_reflns_limit_l_min -18
_diffrn_reflns_number 5399
_diffrn_reflns_theta_full 26.00
_diffrn_reflns_theta_max 26.00
_diffrn_reflns_theta_min 1.41
_diffrn_standards_decay_% <2
_diffrn_standards_number 0
_exptl_absorpt_coefficient_mu 1.049
_exptl_absorpt_correction_T_max 0.81
_exptl_absorpt_correction_T_min 0.73
_exptl_absorpt_correction_type refdelf
_exptl_absorpt_process_details '(SADABS in SAINT-NT; Bruker, 2000)'
_exptl_crystal_colour green
_exptl_crystal_density_diffrn 1.615
_exptl_crystal_density_method 'not measured'
_exptl_crystal_description prisms
_exptl_crystal_F_000 592
_exptl_crystal_size_max 0.35
_exptl_crystal_size_mid 0.25
_exptl_crystal_size_min 0.16
_refine_diff_density_max 0.409
_refine_diff_density_min -0.401
_refine_ls_extinction_method none
_refine_ls_goodness_of_fit_ref 0.870
_refine_ls_hydrogen_treatment mixed
_refine_ls_matrix_type full
_refine_ls_number_parameters 335
_refine_ls_number_reflns 4505
_refine_ls_number_restraints 3
_refine_ls_restrained_S_all 0.870
_refine_ls_R_factor_all 0.0549
_refine_ls_R_factor_gt 0.0389
_refine_ls_shift/su_max 0.004
_refine_ls_shift/su_mean 0.001
_refine_ls_structure_factor_coef Fsqd
_refine_ls_weighting_details 'calc w=1/[\s^2^(Fo^2^)+(0.0610P)^2^] where P=(Fo^2^+2Fc^2^)/3'
_refine_ls_weighting_scheme calc
_refine_ls_wR_factor_gt 0.0822
_refine_ls_wR_factor_ref 0.1090
_reflns_number_gt 3230
_reflns_number_total 4505
_reflns_threshold_expression I>2\s(I)
_cod_data_source_file ob1117.cif
_cod_data_source_block I
_cod_original_cell_volume 1178.91(17)
_cod_database_code 2013489
_cod_database_fobs_code 2013489

loop_
_symmetry_equiv_pos_as_xyz
'x, y, z'
'-x, -y, -z'

loop_
_atom_site_label
_atom_site_fract_x
_atom_site_fract_y
_atom_site_fract_z
_atom_site_U_iso_or_equiv
_atom_site_adp_type
_atom_site_calc_flag
_atom_site_refinement_flags
_atom_site_occupancy
_atom_site_disorder_assembly
_atom_site_disorder_group
_atom_site_type_symbol
Ni 0.81382(5) 0.41298(5) 0.75171(3) 0.03156(14) Uani d . 1 . . Ni
S1 0.67156(10) 0.24134(10) 0.82124(6) 0.0395(2) Uani d . 1 . . S
S2 0.59107(10) 0.32539(10) 0.69089(6) 0.0373(2) Uani d . 1 . . S
O1 0.6588(3) 0.4507(3) 0.64681(15) 0.0410(6) Uani d . 1 . . O
O2 0.6527(3) 0.1985(3) 0.64375(16) 0.0477(6) Uani d . 1 . . O
O3 0.4248(3) 0.3918(3) 0.68928(19) 0.0591(8) Uani d . 1 . . O
N1 0.6766(3) 0.6399(3) 0.77208(18) 0.0342(6) Uani d . 1 . . N
N2 0.9151(3) 0.5638(3) 0.66603(18) 0.0332(6) Uani d . 1 . . N
N3 1.0022(3) 0.2564(3) 0.69552(18) 0.0352(6) Uani d . 1 . . N
N4 0.6359(3) 0.9005(3) 0.73352(19) 0.0401(7) Uani d D 1 . . N
H4A 0.6468(7) 0.9948(4) 0.7073(6) 0.048 Uiso d D 1 . . H
N5 1.2094(3) 0.2289(3) 0.60459(19) 0.0405(7) Uani d D 1 . . N
H5A 1.2831(16) 0.2513(6) 0.5667(14) 0.049 Uiso d D 1 . . H
C1 0.5572(4) 0.7105(4) 0.8261(2) 0.0335(7) Uani d . 1 . . C
C2 0.4685(4) 0.6459(4) 0.8934(2) 0.0387(8) Uani d . 1 . . C
H2A 0.4847 0.5372 0.9096 0.046 Uiso calc R 1 . . H
C3 0.3564(4) 0.7472(5) 0.9351(3) 0.0470(9) Uani d . 1 . . C
H3A 0.2958 0.7063 0.9809 0.056 Uiso calc R 1 . . H
C4 0.3303(4) 0.9105(5) 0.9107(3) 0.0530(10) Uani d . 1 . . C
H4B 0.2520 0.9758 0.9403 0.064 Uiso calc R 1 . . H
C5 0.4161(4) 0.9778(4) 0.8446(3) 0.0506(10) Uani d . 1 . . C
H5B 0.3985 1.0868 0.8288 0.061 Uiso calc R 1 . . H
C6 0.5304(4) 0.8754(4) 0.8024(2) 0.0375(8) Uani d . 1 . . C
C7 0.7187(4) 0.7573(4) 0.7187(2) 0.0357(8) Uani d . 1 . . C
C8 0.8480(4) 0.7220(4) 0.6545(2) 0.0346(8) Uani d . 1 . . C
C9 0.9030(4) 0.8290(4) 0.5898(2) 0.0436(9) Uani d . 1 . . C
H9A 0.8554 0.9391 0.5814 0.052 Uiso calc R 1 . . H
C10 1.0308(4) 0.7673(4) 0.5384(2) 0.0455(9) Uani d . 1 . . C
H10A 1.0696 0.8368 0.4944 0.055 Uiso calc R 1 . . H
C11 1.1016(4) 0.6040(4) 0.5513(2) 0.0430(9) Uani d . 1 . . C
H11A 1.1893 0.5622 0.5179 0.052 Uiso calc R 1 . . H
C12 1.0382(4) 0.5045(4) 0.6154(2) 0.0349(8) Uani d . 1 . . C
C13 1.0862(4) 0.3301(4) 0.6383(2) 0.0362(8) Uani d . 1 . . C
C14 1.2051(4) 0.0773(4) 0.6427(2) 0.0397(8) Uani d . 1 . . C
C15 1.3027(4) -0.0703(4) 0.6320(3) 0.0487(10) Uani d . 1 . . C
H15A 1.3883 -0.0809 0.5932 0.058 Uiso calc R 1 . . H
C16 1.2653(5) -0.1998(5) 0.6821(3) 0.0540(11) Uani d . 1 . . C
H16A 1.3278 -0.3013 0.6773 0.065 Uiso calc R 1 . . H
C17 1.1363(5) -0.1839(4) 0.7402(3) 0.0522(10) Uani d . 1 . . C
H17A 1.1164 -0.2754 0.7734 0.063 Uiso calc R 1 . . H
C18 1.0381(4) -0.0373(4) 0.7495(2) 0.0445(9) Uani d . 1 . . C
H18A 0.9513 -0.0269 0.7873 0.053 Uiso calc R 1 . . H
C19 1.0752(4) 0.0950(4) 0.6994(2) 0.0360(8) Uani d . 1 . . C
O1A 0.9368(3) 0.3551(3) 0.87102(16) 0.0434(6) Uani d . 1 . . O
C1A 1.0673(4) 0.3577(4) 0.8722(2) 0.0395(8) Uani d . 1 . . C
H1AA 1.1115 0.3924 0.8156 0.047 Uiso calc R 1 . . H
N1A 1.1485(3) 0.3154(4) 0.9468(2) 0.0425(7) Uani d . 1 . . N
C2A 1.2994(5) 0.3266(6) 0.9427(3) 0.0730(14) Uani d . 1 . . C
H2AA 1.3259 0.3665 0.8794 0.110 Uiso calc R 1 . . H
H2AB 1.3749 0.2222 0.9694 0.110 Uiso calc R 1 . . H
H2AC 1.2970 0.3985 0.9765 0.110 Uiso calc R 1 . . H
C3A 1.0894(5) 0.2565(6) 1.0370(3) 0.0690(13) Uani d . 1 . . C
H3AA 0.9894 0.2551 1.0307 0.103 Uiso calc R 1 . . H
H3AB 1.0811 0.3255 1.0741 0.103 Uiso calc R 1 . . H
H3AC 1.1584 0.1496 1.0663 0.103 Uiso calc R 1 . . H
O1W 0.4479(3) 0.2713(3) 0.49596(17) 0.0468(6) Uani d D 1 . . O
H1WA 0.512(3) 0.262(4) 0.5367(18) 0.056 Uiso d D 1 . . H
H1WB 0.434(4) 0.360(3) 0.4499(16) 0.056 Uiso d D 1 . . H

loop_
_atom_site_aniso_label
_atom_site_aniso_U_11
_atom_site_aniso_U_22
_atom_site_aniso_U_33
_atom_site_aniso_U_12
_atom_site_aniso_U_13
_atom_site_aniso_U_23
Ni 0.0352(3) 0.0271(2) 0.0347(2) -0.01412(18) 0.00095(18) -0.00880(18)
S1 0.0454(5) 0.0378(5) 0.0384(5) -0.0217(4) 0.0030(4) -0.0079(4)
S2 0.0403(5) 0.0274(4) 0.0468(5) -0.0136(4) -0.0055(4) -0.0107(4)
O1 0.0553(15) 0.0304(12) 0.0398(13) -0.0221(11) -0.0101(11) -0.0015(10)
O2 0.0646(17) 0.0331(13) 0.0501(15) -0.0183(12) -0.0050(12) -0.0162(12)
O3 0.0355(15) 0.0576(17) 0.085(2) -0.0118(13) -0.0126(13) -0.0232(15)
N1 0.0371(16) 0.0263(14) 0.0400(16) -0.0127(12) 0.0006(12) -0.0095(12)
N2 0.0378(16) 0.0294(14) 0.0348(15) -0.0161(12) 0.0020(12) -0.0085(12)
N3 0.0376(16) 0.0291(14) 0.0375(16) -0.0130(12) 0.0029(12) -0.0079(12)
N4 0.0501(18) 0.0241(14) 0.0468(18) -0.0134(13) 0.0001(14) -0.0117(13)
N5 0.0390(17) 0.0444(18) 0.0418(17) -0.0169(14) 0.0098(13) -0.0189(14)
C1 0.0341(18) 0.0312(17) 0.0365(18) -0.0114(14) -0.0034(14) -0.0111(15)
C2 0.040(2) 0.040(2) 0.0387(19) -0.0177(16) -0.0018(16) -0.0099(16)
C3 0.041(2) 0.055(2) 0.047(2) -0.0201(18) 0.0066(17) -0.0166(19)
C4 0.046(2) 0.053(2) 0.059(3) -0.0090(19) 0.0053(19) -0.027(2)
C5 0.054(2) 0.035(2) 0.059(3) -0.0086(18) -0.001(2) -0.0179(19)
C6 0.039(2) 0.0340(19) 0.041(2) -0.0123(15) -0.0027(16) -0.0138(16)
C7 0.042(2) 0.0318(18) 0.0371(19) -0.0159(15) -0.0031(15) -0.0114(15)
C8 0.044(2) 0.0322(18) 0.0341(18) -0.0192(15) -0.0017(15) -0.0104(15)
C9 0.058(2) 0.0347(19) 0.042(2) -0.0257(17) -0.0005(18) -0.0060(16)
C10 0.056(2) 0.046(2) 0.041(2) -0.0334(19) 0.0045(18) -0.0062(17)
C11 0.044(2) 0.052(2) 0.041(2) -0.0268(18) 0.0071(16) -0.0154(18)
C12 0.039(2) 0.0352(18) 0.0348(18) -0.0179(15) 0.0019(15) -0.0114(15)
C13 0.037(2) 0.0394(19) 0.0357(19) -0.0160(16) 0.0046(15) -0.0151(16)
C14 0.041(2) 0.040(2) 0.040(2) -0.0115(16) -0.0029(16) -0.0158(16)
C15 0.041(2) 0.047(2) 0.058(2) -0.0033(18) -0.0061(18) -0.028(2)
C16 0.059(3) 0.038(2) 0.063(3) -0.0019(19) -0.018(2) -0.024(2)
C17 0.066(3) 0.033(2) 0.056(2) -0.0141(19) -0.012(2) -0.0107(18)
C18 0.052(2) 0.0345(19) 0.045(2) -0.0143(17) -0.0031(17) -0.0094(17)
C19 0.038(2) 0.0307(18) 0.0371(19) -0.0076(15) -0.0025(15) -0.0127(15)
O1A 0.0386(14) 0.0494(15) 0.0442(14) -0.0167(12) -0.0060(11) -0.0131(12)
C1A 0.047(2) 0.0357(19) 0.038(2) -0.0172(17) 0.0012(16) -0.0116(16)
N1A 0.0374(17) 0.0534(19) 0.0412(17) -0.0190(14) -0.0032(13) -0.0156(15)
C2A 0.050(3) 0.108(4) 0.077(3) -0.040(3) -0.006(2) -0.031(3)
C3A 0.066(3) 0.098(4) 0.041(2) -0.033(3) -0.003(2) -0.013(2)
O1W 0.0504(17) 0.0458(15) 0.0419(15) -0.0194(13) 0.0026(12) -0.0080(12)

loop_
_atom_type_symbol
_atom_type_description
_atom_type_scat_dispersion_real
_atom_type_scat_dispersion_imag
_atom_type_scat_source
C C 0.0033 0.0016 'International Tables Vol C Tables 4.2.6.8 and 6.1.1.4'
H H 0.0000 0.0000 'International Tables Vol C Tables 4.2.6.8 and 6.1.1.4'
N N 0.0061 0.0033 'International Tables Vol C Tables 4.2.6.8 and 6.1.1.4'
O O 0.0106 0.0060 'International Tables Vol C Tables 4.2.6.8 and 6.1.1.4'
S S 0.1246 0.1234 'International Tables Vol C Tables 4.2.6.8 and 6.1.1.4'
Ni Ni 0.3393 1.1124 'International Tables Vol C Tables 4.2.6.8 and 6.1.1.4'

loop_
_geom_angle_atom_site_label_1
_geom_angle_atom_site_label_2
_geom_angle_atom_site_label_3
_geom_angle
_geom_angle_publ_flag
N2 Ni O1A 97.71(10) y
N2 Ni N3 77.01(10) y
O1A Ni N3 91.86(10) y
N2 Ni N1 76.78(10) y
O1A Ni N1 89.61(10) y
N3 Ni N1 153.71(11) y
N2 Ni O1 93.34(9) y
O1A Ni O1 168.70(9) y
N3 Ni O1 92.91(9) y
N1 Ni O1 90.65(9) y
N2 Ni S1 167.51(8) y
O1A Ni S1 94.58(7) y
N3 Ni S1 100.47(8) y
N1 Ni S1 105.58(8) y
O1 Ni S1 74.48(7) y
S2 S1 Ni 79.99(4) ?
O3 S2 O2 111.37(15) y
O3 S2 O1 112.01(15) y
O2 S2 O1 108.68(14) y
O3 S2 S1 111.21(12) y
O2 S2 S1 110.54(10) y
O1 S2 S1 102.70(10) y
S2 O1 Ni 101.97(11) ?
C7 N1 C1 105.5(3) ?
C7 N1 Ni 112.9(2) ?
C1 N1 Ni 141.5(2) ?
C8 N2 C12 120.7(3) ?
C8 N2 Ni 119.4(2) ?
C12 N2 Ni 119.5(2) ?
C13 N3 C19 105.4(3) ?
C13 N3 Ni 113.0(2) ?
C19 N3 Ni 141.5(2) ?
C7 N4 C6 106.8(3) ?
C7 N4 H4A 128.6(4) ?
C6 N4 H4A 124.5(4) ?
C13 N5 C14 106.7(3) ?
C13 N5 H5A 128.4(4) ?
C14 N5 H5A 124.9(4) ?
C2 C1 N1 131.0(3) ?
C2 C1 C6 120.3(3) ?
N1 C1 C6 108.7(3) ?
C3 C2 C1 117.6(3) ?
C3 C2 H2A 121.2 ?
C1 C2 H2A 121.2 ?
C2 C3 C4 121.6(4) ?
C2 C3 H3A 119.2 ?
C4 C3 H3A 119.2 ?
C5 C4 C3 122.1(4) ?
C5 C4 H4B 119.0 ?
C3 C4 H4B 119.0 ?
C4 C5 C6 116.5(4) ?
C4 C5 H5B 121.7 ?
C6 C5 H5B 121.7 ?
C5 C6 N4 132.4(3) ?
C5 C6 C1 121.9(3) ?
N4 C6 C1 105.7(3) ?
N1 C7 N4 113.2(3) ?
N1 C7 C8 119.7(3) ?
N4 C7 C8 127.1(3) ?
N2 C8 C9 121.2(3) ?
N2 C8 C7 110.8(3) ?
C9 C8 C7 128.1(3) ?
C10 C9 C8 117.9(3) ?
C10 C9 H9A 121.0 ?
C8 C9 H9A 121.0 ?
C11 C10 C9 121.0(3) ?
C11 C10 H10A 119.5 ?
C9 C10 H10A 119.5 ?
C10 C11 C12 117.9(3) ?
C10 C11 H11A 121.0 ?
C12 C11 H11A 121.0 ?
N2 C12 C11 121.2(3) ?
N2 C12 C13 110.3(3) ?
C11 C12 C13 128.5(3) ?
N3 C13 N5 112.9(3) ?
N3 C13 C12 120.0(3) ?
N5 C13 C12 127.1(3) ?
N5 C14 C15 131.1(3) ?
N5 C14 C19 106.4(3) ?
C15 C14 C19 122.5(3) ?
C16 C15 C14 115.9(4) ?
C16 C15 H15A 122.0 ?
C14 C15 H15A 122.0 ?
C15 C16 C17 122.1(4) ?
C15 C16 H16A 118.9 ?
C17 C16 H16A 118.9 ?
C18 C17 C16 121.9(4) ?
C18 C17 H17A 119.0 ?
C16 C17 H17A 119.0 ?
C17 C18 C19 116.5(4) ?
C17 C18 H18A 121.7 ?
C19 C18 H18A 121.7 ?
N3 C19 C14 108.6(3) ?
N3 C19 C18 130.4(3) ?
C14 C19 C18 121.0(3) ?
C1A O1A Ni 124.7(2) ?
O1A C1A N1A 125.3(3) ?
O1A C1A H1AA 117.4 ?
N1A C1A H1AA 117.4 ?
C1A N1A C3A 120.6(3) ?
C1A N1A C2A 122.0(3) ?
C3A N1A C2A 117.4(3) ?
N1A C2A H2AA 109.5 ?
N1A C2A H2AB 109.5 ?
H2AA C2A H2AB 109.5 ?
N1A C2A H2AC 109.5 ?
H2AA C2A H2AC 109.5 ?
H2AB C2A H2AC 109.5 ?
N1A C3A H3AA 109.5 ?
N1A C3A H3AB 109.5 ?
H3AA C3A H3AB 109.5 ?
N1A C3A H3AC 109.5 ?
H3AA C3A H3AC 109.5 ?
H3AB C3A H3AC 109.5 ?
H1WA O1W H1WB 110(2) ?

loop_
_geom_bond_atom_site_label_1
_geom_bond_atom_site_label_2
_geom_bond_site_symmetry_2
_geom_bond_distance
_geom_bond_publ_flag
Ni N2 . 2.054(3) y
Ni O1A . 2.080(2) y
Ni N3 . 2.107(3) y
Ni N1 . 2.124(3) y
Ni O1 . 2.142(2) y
Ni S1 . 2.4037(10) y
S1 S2 . 2.0137(12) y
S2 O3 . 1.441(2) y
S2 O2 . 1.473(2) y
S2 O1 . 1.494(2) y
N1 C7 . 1.320(4) ?
N1 C1 . 1.384(4) ?
N2 C8 . 1.338(4) ?
N2 C12 . 1.339(4) ?
N3 C13 . 1.321(4) ?
N3 C19 . 1.391(4) ?
N4 C7 . 1.345(4) ?
N4 C6 . 1.383(4) ?
N4 H4A . 0.894(6) ?
N5 C13 . 1.349(4) ?
N5 C14 . 1.379(4) ?
N5 H5A . 0.893(18) ?
C1 C2 . 1.383(4) ?
C1 C6 . 1.407(4) ?
C2 C3 . 1.363(5) ?
C2 H2A . 0.9300 ?
C3 C4 . 1.394(5) ?
C3 H3A . 0.9300 ?
C4 C5 . 1.366(5) ?
C4 H4B . 0.9300 ?
C5 C6 . 1.383(5) ?
C5 H5B . 0.9300 ?
C7 C8 . 1.464(4) ?
C8 C9 . 1.384(4) ?
C9 C10 . 1.380(5) ?
C9 H9A . 0.9300 ?
C10 C11 . 1.380(5) ?
C10 H10A . 0.9300 ?
C11 C12 . 1.382(4) ?
C11 H11A . 0.9300 ?
C12 C13 . 1.462(4) ?
C14 C15 . 1.386(5) ?
C14 C19 . 1.391(5) ?
C15 C16 . 1.372(5) ?
C15 H15A . 0.9300 ?
C16 C17 . 1.398(5) ?
C16 H16A . 0.9300 ?
C17 C18 . 1.373(5) ?
C17 H17A . 0.9300 ?
C18 C19 . 1.392(5) ?
C18 H18A . 0.9300 ?
O1A C1A . 1.236(4) ?
C1A N1A . 1.312(4) ?
C1A H1AA . 0.9300 ?
N1A C3A . 1.443(5) ?
N1A C2A . 1.451(4) ?
C2A H2AA . 0.9600 ?
C2A H2AB . 0.9600 ?
C2A H2AC . 0.9600 ?
C3A H3AA . 0.9600 ?
C3A H3AB . 0.9600 ?
C3A H3AC . 0.9600 ?
O1W H1WA . 0.88(3) ?
O1W H1WB . 0.89(3) ?

loop_
_geom_hbond_atom_site_label_D
_geom_hbond_atom_site_label_H
_geom_hbond_atom_site_label_A
_geom_hbond_site_symmetry_A
_geom_hbond_distance_DH
_geom_hbond_distance_HA
_geom_hbond_distance_DA
_geom_hbond_angle_DHA
O1W H1WA O2 . 0.88(3) 2.01(3) 2.877(3) 168(3)
O1W H1WB O1 2_666 0.89(3) 1.90(3) 2.752(3) 162(3)
N4 H4A O2 1_565 0.894(6) 1.882(7) 2.773(4) 174.0(10)
N5 H5A O1W 1_655 0.893(18) 1.813(17) 2.700(4) 172.9(11)
